data_1530352
loop_
_publ_author_name
'Marinder, B.O.'
'Wahlstroem, E.'

_publ_section_title
;
 Cu Nb O3 -a Structure with Stepped Nb O3 Layers
;
_journal_name_full 'Chemica Scripta'
_journal_page_first 157
_journal_page_last 160
_journal_volume 23
_journal_year 1984
_chemical_formula_sum 'Cu Nb O3'
_space_group_IT_number 12
_symmetry_space_group_name_Hall '-C 2y'
_symmetry_space_group_name_H-M 'C 1 2/m 1'
_cell_angle_alpha 90
_cell_angle_beta 90.93
_cell_angle_gamma 90
_cell_formula_units_Z 8
_cell_length_a 9.488
_cell_length_b 8.44
_cell_length_c 6.763
_cell_volume 541.501
_citation_journal_id_ASTM CSRPB9
_cod_data_source_file Marinder_CSRPB9_1984_1235.cif
_cod_data_source_block Cu1Nb1O3
_cod_original_formula_sum 'Cu1 Nb1 O3'
_cod_database_code 1530352

loop_
_symmetry_equiv_pos_as_xyz
x,y,z
-x,y,-z
-x,-y,-z
x,-y,z
x+1/2,y+1/2,z
-x+1/2,y+1/2,-z
-x+1/2,-y+1/2,-z
x+1/2,-y+1/2,z

loop_
_atom_site_label
_atom_site_type_symbol
_atom_site_fract_x
_atom_site_fract_y
_atom_site_fract_z
_atom_site_occupancy
_atom_site_U_iso_or_equiv
O4 O-2 0.3204 0 0.4813 1 0.0
O3 O-2 0.1284 0 0.9442 1 0.0
O2 O-2 0.099 0.8318 0.2618 1 0.0
Nb2 Nb+5 0.2507 0 0.2354 1 0.0
Nb1 Nb+5 0 0.2021 0 1 0.0
O1 O-2 0.3702 0.1635 0.1082 1 0.0
Cu2 Cu+1 0.7682 0 0.2838 1 0.0
Cu1 Cu+1 0 0.1731 0.5 1 0.0
